data_7720458
loop_
_publ_author_name
'Tisdale, Hunter B.'
'Zur Loye, Hans-Conrad'

_publ_section_title
;
 Flux crystal growth of potassium lanthanide double vanadates with
 lanthanide-dependent coordination number variance.
;
_journal_issue 4
_journal_name_full 'Dalton transactions (Cambridge, England : 2003)'
_journal_page_first 1901
_journal_page_last 1906
_journal_paper_doi 10.1039/d5dt02027a
_journal_volume 55
_journal_year 2026
_chemical_formula_moiety 'K3 O8 Pr V2'
_chemical_formula_sum 'K3 O8 Pr V2'
_chemical_formula_weight 488.09
_space_group_crystal_system monoclinic
_space_group_IT_number 11
_space_group_name_Hall '-P 2yb'
_space_group_name_H-M_alt 'P 1 21/m 1'
_atom_sites_solution_primary dual
_audit_creation_date 2025-03-13
_audit_creation_method
;
Olex2 1.5
(compiled 2025.03.06 svn.red2d20d0 for OlexSys, GUI svn.r7188)
;
_audit_update_record
;
2025-08-15 deposited with the CCDC.	2025-12-29 downloaded from the CCDC.
;
_cell_angle_alpha 90
_cell_angle_beta 90.8950(10)
_cell_angle_gamma 90
_cell_formula_units_Z 2
_cell_length_a 7.56630(10)
_cell_length_b 5.91280(10)
_cell_length_c 9.9436(2)
_cell_measurement_reflns_used 9043
_cell_measurement_temperature 299.08
_cell_measurement_theta_max 36.324
_cell_measurement_theta_min 3.358
_cell_volume 444.803(13)
_computing_cell_refinement 'SAINT V8.40B (?, 2016)'
_computing_data_reduction 'SAINT V8.40B (?, 2016)'
_computing_molecular_graphics 'Olex2 1.5 (Dolomanov et al., 2009)'
_computing_publication_material 'Olex2 1.5 (Dolomanov et al., 2009)'
_computing_structure_refinement 'SHELXL 2018/3 (Sheldrick, 2015)'
_computing_structure_solution 'SHELXT  (Sheldrick, 2015)'
_diffrn_ambient_temperature 299.08
_diffrn_measured_fraction_theta_full 0.995
_diffrn_measured_fraction_theta_max 0.998
_diffrn_measurement_device_type 'Bruker APEX-II CCD'
_diffrn_measurement_method '\f and \w scans'
_diffrn_radiation_type MoK\a
_diffrn_radiation_wavelength 0.71073
_diffrn_reflns_av_R_equivalents 0.0349
_diffrn_reflns_av_unetI/netI 0.0093
_diffrn_reflns_Laue_measured_fraction_full 0.995
_diffrn_reflns_Laue_measured_fraction_max 0.998
_diffrn_reflns_limit_h_max 12
_diffrn_reflns_limit_h_min -12
_diffrn_reflns_limit_k_max 9
_diffrn_reflns_limit_k_min -9
_diffrn_reflns_limit_l_max 16
_diffrn_reflns_limit_l_min -16
_diffrn_reflns_number 54234
_diffrn_reflns_point_group_measured_fraction_full 0.995
_diffrn_reflns_point_group_measured_fraction_max 0.998
_diffrn_reflns_theta_full 25.242
_diffrn_reflns_theta_max 36.331
_diffrn_reflns_theta_min 2.692
_diffrn_source_current 1.4
_diffrn_source_power 0.07
_diffrn_source_voltage 50.0
_diffrn_standards_number 0
_exptl_absorpt_coefficient_mu 8.862
_exptl_absorpt_correction_T_max 0.2740
_exptl_absorpt_correction_T_min 0.1851
_exptl_absorpt_correction_type multi-scan
_exptl_absorpt_process_details
;
SADABS-2016/2 (Bruker,2016) was used for absorption correction.
wR2(int) was 0.0929 before and 0.0482 after correction.
The Ratio of minimum to maximum transmission is 0.6755.
The \l/2 correction factor is Not present.
;
_exptl_crystal_colour 'clear dark green'
_exptl_crystal_colour_lustre clear
_exptl_crystal_colour_modifier dark
_exptl_crystal_colour_primary green
_exptl_crystal_density_diffrn 3.644
_exptl_crystal_description prism
_exptl_crystal_F_000 452
_exptl_crystal_size_max 0.08
_exptl_crystal_size_mid 0.08
_exptl_crystal_size_min 0.04
_refine_diff_density_max 0.832
_refine_diff_density_min -0.665
_refine_diff_density_rms 0.097
_refine_ls_extinction_coef 0.0112(5)
_refine_ls_extinction_expression Fc^*^=kFc[1+0.001xFc^2^\l^3^/sin(2\q)]^-1/4^
_refine_ls_extinction_method 'SHELXL-2018/3 (Sheldrick 2018)'
_refine_ls_goodness_of_fit_ref 1.156
_refine_ls_hydrogen_treatment undef
_refine_ls_matrix_type full
_refine_ls_number_parameters 80
_refine_ls_number_reflns 2316
_refine_ls_number_restraints 0
_refine_ls_restrained_S_all 1.156
_refine_ls_R_factor_all 0.0117
_refine_ls_R_factor_gt 0.0112
_refine_ls_shift/su_max 0.001
_refine_ls_shift/su_mean 0.000
_refine_ls_structure_factor_coef Fsqd
_refine_ls_weighting_details 'w=1/[\s^2^(Fo^2^)+(0.0111P)^2^+0.3421P] where P=(Fo^2^+2Fc^2^)/3'
_refine_ls_weighting_scheme calc
_refine_ls_wR_factor_gt 0.0291
_refine_ls_wR_factor_ref 0.0292
_reflns_Friedel_coverage 0.000
_reflns_number_gt 2265
_reflns_number_total 2316
_reflns_threshold_expression 'I > 2\s(I)'
_cod_data_source_file d5dt02027a2.cif
_cod_data_source_block hbt1068b_0m
_cod_database_code 7720458
_shelx_shelxl_version_number 2018/3
_shelx_space_group_comment
;
The symmetry employed for this shelxl refinement is uniquely defined
by the following loop, which should always be used as a source of
symmetry information in preference to the above space-group names.
They are only intended as comments.
;
_shelx_estimated_absorpt_t_max 0.718
_shelx_estimated_absorpt_t_min 0.537
_olex2_refinement_description
;
;
_olex2_submission_original_sample_id HBT1068B
_olex2_submission_special_instructions 'No special instructions were received'

loop_
_space_group_symop_operation_xyz
'x, y, z'
'-x, y+1/2, -z'
'-x, -y, -z'
'x, -y-1/2, z'

loop_
_atom_site_label
_atom_site_type_symbol
_atom_site_fract_x
_atom_site_fract_y
_atom_site_fract_z
_atom_site_U_iso_or_equiv
_atom_site_adp_type
_atom_site_occupancy
_atom_site_site_symmetry_order
_atom_site_calc_flag
_atom_site_refinement_flags_posn
_atom_site_refinement_flags_adp
_atom_site_refinement_flags_occupancy
_atom_site_disorder_assembly
_atom_site_disorder_group
Pr1 Pr 0.50774(2) 0.250000 0.29192(2) 0.01063(3) Uani 1 2 d S T P . .
V1 V 0.25949(3) -0.250000 0.08714(2) 0.00923(4) Uani 1 2 d S T P . .
V2 V 0.69505(3) 0.750000 0.42341(2) 0.01105(5) Uani 1 2 d S T P . .
K1 K -0.31025(5) -0.250000 0.07938(4) 0.01652(6) Uani 1 2 d S T P . .
K3 K 0.99520(5) 0.750000 0.80706(4) 0.01931(7) Uani 1 2 d S T P . .
K2 K 0.13645(5) 0.750000 0.41170(4) 0.02185(7) Uani 1 2 d S T P . .
O5 O 0.79028(17) 0.750000 0.57982(12) 0.0173(2) Uani 1 2 d S T P . .
O1 O 0.03911(18) -0.250000 0.09300(16) 0.0260(3) Uani 1 2 d S T P . .
O2 O 0.32755(17) -0.250000 -0.07676(12) 0.0178(2) Uani 1 2 d S T P . .
O4 O 0.75122(13) 0.51225(17) 0.33514(10) 0.02119(17) Uani 1 1 d . . . . .
O3 O 0.33823(14) -0.01165(17) 0.16763(10) 0.02217(18) Uani 1 1 d . . . . .
O6 O 0.47618(19) 0.750000 0.45370(16) 0.0458(6) Uani 1 2 d S T P . .

loop_
_atom_site_aniso_label
_atom_site_aniso_U_11
_atom_site_aniso_U_22
_atom_site_aniso_U_33
_atom_site_aniso_U_23
_atom_site_aniso_U_13
_atom_site_aniso_U_12
Pr1 0.00986(4) 0.01287(4) 0.00916(4) 0.000 -0.00024(2) 0.000
V1 0.00868(9) 0.01032(10) 0.00869(9) 0.000 0.00034(7) 0.000
V2 0.00917(9) 0.01526(11) 0.00870(9) 0.000 -0.00005(7) 0.000
K1 0.01534(13) 0.01855(15) 0.01572(13) 0.000 0.00127(10) 0.000
K3 0.01419(13) 0.02858(18) 0.01508(13) 0.000 -0.00226(10) 0.000
K2 0.01402(14) 0.02730(18) 0.02419(17) 0.000 -0.00040(12) 0.000
O5 0.0170(5) 0.0217(6) 0.0129(5) 0.000 -0.0041(4) 0.000
O1 0.0102(5) 0.0399(9) 0.0280(7) 0.000 0.0025(4) 0.000
O2 0.0188(5) 0.0244(6) 0.0104(4) 0.000 0.0029(4) 0.000
O4 0.0271(4) 0.0183(4) 0.0184(4) -0.0062(3) 0.0077(3) -0.0072(3)
O3 0.0305(5) 0.0166(4) 0.0192(4) -0.0040(3) -0.0041(3) -0.0065(4)
O6 0.0101(5) 0.1093(19) 0.0180(6) 0.000 0.0001(5) 0.000

loop_
_atom_type_symbol
_atom_type_description
_atom_type_scat_dispersion_real
_atom_type_scat_dispersion_imag
_atom_type_scat_source
K K 0.2009 0.2494 'International Tables Vol C Tables 4.2.6.8 and 6.1.1.4'
O O 0.0106 0.0060 'International Tables Vol C Tables 4.2.6.8 and 6.1.1.4'
Pr Pr -0.2180 2.8214 'International Tables Vol C Tables 4.2.6.8 and 6.1.1.4'
V V 0.3005 0.5294 'International Tables Vol C Tables 4.2.6.8 and 6.1.1.4'

loop_
_geom_angle_atom_site_label_1
_geom_angle_atom_site_label_2
_geom_angle_atom_site_label_3
_geom_angle
_geom_angle_site_symmetry_1
_geom_angle_site_symmetry_3
_geom_angle_publ_flag
V2 Pr1 V2 82.472(5) 3_666 . ?
V2 Pr1 V2 114.183(7) . 1_545 ?
V2 Pr1 V2 82.471(5) 3_666 1_545 ?
V2 Pr1 K1 54.622(6) . 1_665 ?
V2 Pr1 K1 54.622(6) 1_545 1_655 ?
V2 Pr1 K1 133.989(6) . 1_655 ?
V2 Pr1 K1 130.517(4) 3_666 1_665 ?
V2 Pr1 K1 130.517(4) 3_666 1_655 ?
V2 Pr1 K1 133.989(7) 1_545 1_665 ?
K1 Pr1 K1 98.654(8) 1_655 1_665 ?
O5 Pr1 V2 99.466(14) 3_666 . ?
O5 Pr1 V2 31.58(3) 3_666 3_666 ?
O5 Pr1 V2 99.466(14) 3_666 1_545 ?
O5 Pr1 K1 125.496(10) 3_666 1_665 ?
O5 Pr1 K1 125.496(10) 3_666 1_655 ?
O2 Pr1 V2 178.26(3) 3_655 3_666 ?
O2 Pr1 V2 96.603(17) 3_655 1_545 ?
O2 Pr1 V2 96.603(17) 3_655 . ?
O2 Pr1 K1 49.387(4) 3_655 1_655 ?
O2 Pr1 K1 49.387(4) 3_655 1_665 ?
O2 Pr1 O5 150.16(4) 3_655 3_666 ?
O2 Pr1 O6 147.25(5) 3_655 3_666 ?
O4 Pr1 V2 26.24(2) 4_565 1_545 ?
O4 Pr1 V2 99.77(3) 4_565 . ?
O4 Pr1 V2 102.27(2) 4_565 3_666 ?
O4 Pr1 V2 99.77(3) . 1_545 ?
O4 Pr1 V2 26.24(2) . . ?
O4 Pr1 V2 102.27(2) . 3_666 ?
O4 Pr1 K1 48.82(2) . 1_665 ?
O4 Pr1 K1 107.77(2) . 1_655 ?
O4 Pr1 K1 107.77(2) 4_565 1_665 ?
O4 Pr1 K1 48.82(2) 4_565 1_655 ?
O4 Pr1 O5 124.74(3) . 3_666 ?
O4 Pr1 O5 124.74(3) 4_565 3_666 ?
O4 Pr1 O2 76.41(3) 4_565 3_655 ?
O4 Pr1 O2 76.41(3) . 3_655 ?
O4 Pr1 O4 78.88(5) . 4_565 ?
O4 Pr1 O6 78.44(3) . 3_666 ?
O4 Pr1 O6 78.44(3) 4_565 3_666 ?
O3 Pr1 V2 81.70(3) 4_565 . ?
O3 Pr1 V2 101.39(3) 4_565 3_666 ?
O3 Pr1 V2 164.09(3) 4_565 1_545 ?
O3 Pr1 V2 164.09(3) . . ?
O3 Pr1 V2 101.39(3) . 3_666 ?
O3 Pr1 V2 81.70(3) . 1_545 ?
O3 Pr1 K1 114.14(3) . 1_665 ?
O3 Pr1 K1 53.83(3) 4_565 1_665 ?
O3 Pr1 K1 53.83(3) . 1_655 ?
O3 Pr1 K1 114.14(3) 4_565 1_655 ?
O3 Pr1 O5 77.76(3) . 3_666 ?
O3 Pr1 O5 77.76(3) 4_565 3_666 ?
O3 Pr1 O2 79.90(3) . 3_655 ?
O3 Pr1 O2 79.90(3) 4_565 3_655 ?
O3 Pr1 O4 156.28(3) . . ?
O3 Pr1 O4 156.28(3) 4_565 4_565 ?
O3 Pr1 O4 94.51(4) 4_565 . ?
O3 Pr1 O4 94.51(4) . 4_565 ?
O3 Pr1 O3 82.40(5) 4_565 . ?
O3 Pr1 O6 122.91(3) 4_565 3_666 ?
O3 Pr1 O6 122.91(3) . 3_666 ?
O6 Pr1 V2 67.422(15) 3_666 1_545 ?
O6 Pr1 V2 31.01(3) 3_666 3_666 ?
O6 Pr1 V2 67.422(15) 3_666 . ?
O6 Pr1 K1 122.012(16) 3_666 1_655 ?
O6 Pr1 K1 122.012(16) 3_666 1_665 ?
O6 Pr1 O5 62.59(4) 3_666 3_666 ?
K1 V1 K1 120.037(13) 3_545 3 ?
K1 V1 K1 82.439(8) 1_655 3_545 ?
K1 V1 K1 82.439(8) 1_655 3 ?
K1 V1 K3 60.508(7) 3 3_666 ?
K1 V1 K3 122.218(6) 1_655 3_666 ?
K1 V1 K3 153.542(11) 3 3_656 ?
K1 V1 K3 122.218(6) 1_655 3_656 ?
K1 V1 K3 153.542(11) 3_545 3_666 ?
K1 V1 K3 60.508(7) 3_545 3_656 ?
K1 V1 K3 123.728(12) 1_655 1_444 ?
K1 V1 K2 108.274(11) 1_655 1_545 ?
K3 V1 K1 70.860(8) 1_444 3 ?
K3 V1 K1 70.860(8) 1_444 3_545 ?
K3 V1 K3 106.445(11) 3_656 3_666 ?
K3 V1 K3 86.016(8) 1_444 3_666 ?
K3 V1 K3 86.016(8) 1_444 3_656 ?
K2 V1 K1 119.936(6) 1_545 3 ?
K2 V1 K1 119.936(6) 1_545 3_545 ?
K2 V1 K3 64.796(7) 1_545 3_656 ?
K2 V1 K3 64.796(7) 1_545 3_666 ?
K2 V1 K3 127.998(12) 1_545 1_444 ?
O1 V1 K1 97.87(3) . 3_545 ?
O1 V1 K1 97.87(3) . 3 ?
O1 V1 K1 179.36(6) . 1_655 ?
O1 V1 K3 57.578(19) . 3_666 ?
O1 V1 K3 56.91(6) . 1_444 ?
O1 V1 K3 57.578(19) . 3_656 ?
O1 V1 K2 71.09(6) . 1_545 ?
O1 V1 O2 110.35(7) . . ?
O1 V1 O3 108.80(5) . 4 ?
O1 V1 O3 108.80(5) . . ?
O2 V1 K1 70.29(5) . 1_655 ?
O2 V1 K1 60.118(7) . 3_545 ?
O2 V1 K1 60.118(7) . 3 ?
O2 V1 K3 115.86(2) . 3_656 ?
O2 V1 K3 53.44(5) . 1_444 ?
O2 V1 K3 115.86(2) . 3_666 ?
O2 V1 K2 178.57(5) . 1_545 ?
O2 V1 O3 109.53(4) . 4 ?
O2 V1 O3 109.53(4) . . ?
O3 V1 K1 58.40(3) . 3 ?
O3 V1 K1 58.40(3) 4 3_545 ?
O3 V1 K1 153.31(4) . 3_545 ?
O3 V1 K1 153.31(4) 4 3 ?
O3 V1 K1 70.88(4) 4 1_655 ?
O3 V1 K1 70.88(4) . 1_655 ?
O3 V1 K3 52.45(4) . 3_666 ?
O3 V1 K3 134.53(4) . 3_656 ?
O3 V1 K3 125.09(4) 4 1_444 ?
O3 V1 K3 134.53(4) 4 3_666 ?
O3 V1 K3 125.09(4) . 1_444 ?
O3 V1 K3 52.45(4) 4 3_656 ?
O3 V1 K2 69.76(4) . 1_545 ?
O3 V1 K2 69.76(4) 4 1_545 ?
O3 V1 O3 109.81(7) . 4 ?
Pr1 V2 Pr1 114.183(7) . 1_565 ?
Pr1 V2 Pr1 97.529(5) 3_666 1_565 ?
Pr1 V2 Pr1 97.529(5) 3_666 . ?
Pr1 V2 K1 151.072(10) 3_666 1_665 ?
Pr1 V2 K2 76.796(8) 3_666 3_676 ?
Pr1 V2 K2 67.523(5) . 3_666 ?
Pr1 V2 K2 76.796(8) 3_666 3_666 ?
Pr1 V2 K2 174.307(10) . 3_676 ?
Pr1 V2 K2 67.523(6) 1_565 3_676 ?
Pr1 V2 K2 174.307(10) 1_565 3_666 ?
Pr1 V2 K2 121.147(11) 3_666 1_655 ?
K1 V2 Pr1 68.302(5) 1_665 . ?
K1 V2 Pr1 68.302(5) 1_665 1_565 ?
K1 V2 K2 116.970(8) 1_665 3_666 ?
K1 V2 K2 116.970(8) 1_665 3_676 ?
K2 V2 Pr1 112.549(5) 1_655 . ?
K2 V2 Pr1 112.549(5) 1_655 1_565 ?
K2 V2 K1 87.780(11) 1_655 1_665 ?
K2 V2 K2 70.696(8) 1_655 3_666 ?
K2 V2 K2 110.233(12) 3_676 3_666 ?
K2 V2 K2 70.696(8) 1_655 3_676 ?
O5 V2 Pr1 120.062(12) . . ?
O5 V2 Pr1 120.062(12) . 1_565 ?
O5 V2 Pr1 53.27(5) . 3_666 ?
O5 V2 K1 155.66(5) . 1_665 ?
O5 V2 K2 67.88(5) . 1_655 ?
O5 V2 K2 56.164(10) . 3_666 ?
O5 V2 K2 56.164(10) . 3_676 ?
O5 V2 O4 111.27(4) . 4_575 ?
O5 V2 O4 111.27(4) . . ?
O4 V2 Pr1 39.01(3) 4_575 1_565 ?
O4 V2 Pr1 126.86(4) 4_575 . ?
O4 V2 Pr1 124.87(3) . 3_666 ?
O4 V2 Pr1 124.87(3) 4_575 3_666 ?
O4 V2 Pr1 126.86(4) . 1_565 ?
O4 V2 Pr1 39.01(3) . . ?
O4 V2 K1 59.14(4) 4_575 1_665 ?
O4 V2 K1 59.14(4) . 1_665 ?
O4 V2 K2 58.10(4) . 3_666 ?
O4 V2 K2 74.12(3) 4_575 1_655 ?
O4 V2 K2 58.10(4) 4_575 3_676 ?
O4 V2 K2 144.77(4) 4_575 3_666 ?
O4 V2 K2 144.77(4) . 3_676 ?
O4 V2 K2 74.12(3) . 1_655 ?
O4 V2 O4 110.17(7) . 4_575 ?
O6 V2 Pr1 71.09(3) . . ?
O6 V2 Pr1 50.57(6) . 3_666 ?
O6 V2 Pr1 71.09(3) . 1_565 ?
O6 V2 K1 100.50(6) . 1_665 ?
O6 V2 K2 105.07(3) . 3_676 ?
O6 V2 K2 105.07(3) . 3_666 ?
O6 V2 K2 171.72(6) . 1_655 ?
O6 V2 O5 103.84(7) . . ?
O6 V2 O4 110.07(4) . 4_575 ?
O6 V2 O4 110.07(4) . . ?
V1 K1 V1 97.560(8) 1_455 3_545 ?
O1 K1 V1 175.71(4) . 1_455 ?
O1 K1 V1 84.542(19) . 3_545 ?
O1 K1 O2 92.55(3) . 3_545 ?
O1 K1 O2 92.55(3) . 3 ?
O1 K1 O2 153.19(4) . 1_455 ?
O1 K1 O4 79.11(4) . 4_465 ?
O1 K1 O4 79.11(4) . 1_445 ?
O1 K1 O3 146.53(3) . 4_455 ?
O1 K1 O3 95.90(4) . 3 ?
O1 K1 O3 95.90(4) . 2_545 ?
O1 K1 O3 146.53(3) . 1_455 ?
O2 K1 V1 150.04(3) 3 3_545 ?
O2 K1 V1 31.11(2) 1_455 1_455 ?
O2 K1 V1 87.48(3) 3 1_455 ?
O2 K1 V1 30.20(2) 3_545 3_545 ?
O2 K1 V1 82.160(13) 1_455 3_545 ?
O2 K1 V1 87.48(3) 3_545 1_455 ?
O2 K1 O2 87.55(3) 3_545 1_455 ?
O2 K1 O2 174.84(5) 3_545 3 ?
O2 K1 O2 87.55(3) 3 1_455 ?
O2 K1 O3 61.16(3) 3 1_455 ?
O2 K1 O3 114.35(3) 3_545 1_455 ?
O2 K1 O3 114.35(3) 3 4_455 ?
O2 K1 O3 53.19(3) 1_455 1_455 ?
O2 K1 O3 53.19(3) 1_455 4_455 ?
O2 K1 O3 61.16(3) 3_545 4_455 ?
O4 K1 V1 144.82(2) 4_465 3_545 ?
O4 K1 V1 97.14(2) 4_465 1_455 ?
O4 K1 V1 89.311(19) 1_445 3_545 ?
O4 K1 V1 97.14(2) 1_445 1_455 ?
O4 K1 O2 119.49(3) 4_465 3_545 ?
O4 K1 O2 123.74(3) 4_465 1_455 ?
O4 K1 O2 119.49(3) 1_445 3 ?
O4 K1 O2 62.34(3) 1_445 3_545 ?
O4 K1 O2 123.74(3) 1_445 1_455 ?
O4 K1 O2 62.34(3) 4_465 3 ?
O4 K1 O4 57.20(4) 4_465 1_445 ?
O4 K1 O3 70.56(3) 4_465 1_455 ?
O4 K1 O3 95.51(3) 4_465 4_455 ?
O4 K1 O3 95.51(3) 1_445 1_455 ?
O4 K1 O3 70.56(3) 1_445 4_455 ?
O3 K1 V1 31.141(17) 1_455 1_455 ?
O3 K1 V1 93.34(2) 3 3_545 ?
O3 K1 V1 30.300(19) 2_545 3_545 ?
O3 K1 V1 31.141(17) 4_455 1_455 ?
O3 K1 V1 87.73(2) 2_545 1_455 ?
O3 K1 V1 81.337(19) 4_455 3_545 ?
O3 K1 V1 128.70(2) 1_455 3_545 ?
O3 K1 V1 87.73(2) 3 1_455 ?
O3 K1 O2 61.91(3) 3 1_455 ?
O3 K1 O2 61.91(3) 2_545 1_455 ?
O3 K1 O2 57.21(3) 2_545 3_545 ?
O3 K1 O2 121.43(3) 3 3_545 ?
O3 K1 O2 57.21(3) 3 3 ?
O3 K1 O2 121.43(3) 2_545 3 ?
O3 K1 O4 119.03(3) 3 4_465 ?
O3 K1 O4 174.11(3) 3 1_445 ?
O3 K1 O4 119.03(3) 2_545 1_445 ?
O3 K1 O4 174.11(3) 2_545 4_465 ?
O3 K1 O3 86.94(3) 3 1_455 ?
O3 K1 O3 115.03(2) 3 4_455 ?
O3 K1 O3 86.94(3) 2_545 4_455 ?
O3 K1 O3 64.29(4) 2_545 3 ?
O3 K1 O3 115.03(2) 2_545 1_455 ?
O3 K1 O3 53.21(4) 4_455 1_455 ?
V1 K3 V1 93.983(8) 1_666 3_656 ?
V1 K3 K1 76.085(11) 1_666 1_666 ?
K1 K3 V1 55.909(6) 1_666 3_656 ?
O5 K3 V1 86.755(19) . 3_656 ?
O5 K3 V1 178.76(3) . 1_666 ?
O5 K3 K1 105.15(3) . 1_666 ?
O5 K3 O1 102.39(3) . 3_666 ?
O5 K3 O1 102.39(3) . 3_656 ?
O5 K3 O1 151.93(4) . 1_666 ?
O5 K3 O2 148.68(4) . 1_666 ?
O5 K3 O4 88.13(3) . 2_756 ?
O5 K3 O4 88.13(3) . 3_766 ?
O5 K3 O3 66.23(3) . 2_656 ?
O5 K3 O3 66.23(3) . 3_666 ?
O1 K3 V1 128.29(3) 3_666 3_656 ?
O1 K3 V1 76.674(17) 1_666 3_656 ?
O1 K3 V1 26.75(2) 3_656 3_656 ?
O1 K3 V1 77.93(3) 3_656 1_666 ?
O1 K3 V1 77.93(3) 3_666 1_666 ?
O1 K3 V1 29.31(3) 1_666 1_666 ?
O1 K3 K1 46.78(3) 1_666 1_666 ?
O1 K3 K1 72.71(3) 3_656 1_666 ?
O1 K3 K1 72.71(3) 3_666 1_666 ?
O1 K3 O1 72.13(3) 1_666 3_666 ?
O1 K3 O1 141.55(6) 3_666 3_656 ?
O1 K3 O1 72.13(3) 1_666 3_656 ?
O1 K3 O4 115.07(3) 1_666 3_766 ?
O1 K3 O4 115.07(3) 1_666 2_756 ?
O1 K3 O3 90.08(3) 1_666 2_656 ?
O1 K3 O3 90.08(3) 1_666 3_666 ?
O2 K3 V1 30.09(3) 1_666 1_666 ?
O2 K3 V1 110.990(15) 1_666 3_656 ?
O2 K3 K1 106.17(3) 1_666 1_666 ?
O2 K3 O1 86.93(3) 1_666 3_666 ?
O2 K3 O1 59.39(4) 1_666 1_666 ?
O2 K3 O1 86.93(3) 1_666 3_656 ?
O2 K3 O4 65.89(3) 1_666 2_756 ?
O2 K3 O4 65.89(3) 1_666 3_766 ?
O2 K3 O3 137.37(3) 1_666 2_656 ?
O2 K3 O3 137.37(3) 1_666 3_666 ?
O4 K3 V1 90.83(2) 2_756 1_666 ?
O4 K3 V1 93.67(2) 3_766 3_656 ?
O4 K3 V1 90.83(2) 3_766 1_666 ?
O4 K3 V1 158.91(2) 2_756 3_656 ?
O4 K3 K1 144.96(2) 3_766 1_666 ?
O4 K3 K1 144.96(2) 2_756 1_666 ?
O4 K3 O1 136.79(3) 2_756 3_656 ?
O4 K3 O1 136.79(3) 3_766 3_666 ?
O4 K3 O1 72.81(3) 3_766 3_656 ?
O4 K3 O1 72.81(3) 2_756 3_666 ?
O4 K3 O4 65.71(4) 2_756 3_766 ?
O4 K3 O3 109.67(3) 3_766 2_656 ?
O4 K3 O3 109.67(3) 2_756 3_666 ?
O4 K3 O3 154.30(3) 3_766 3_666 ?
O4 K3 O3 154.30(3) 2_756 2_656 ?
O3 K3 V1 114.79(2) 3_666 1_666 ?
O3 K3 V1 114.79(2) 2_656 1_666 ?
O3 K3 V1 86.86(2) 3_666 3_656 ?
O3 K3 V1 27.340(18) 2_656 3_656 ?
O3 K3 K1 51.58(2) 3_666 1_666 ?
O3 K3 K1 51.58(2) 2_656 1_666 ?
O3 K3 O1 112.94(3) 3_666 3_656 ?
O3 K3 O1 112.94(3) 2_656 3_666 ?
O3 K3 O1 53.64(3) 3_666 3_666 ?
O3 K3 O1 53.64(3) 2_656 3_656 ?
O3 K3 O3 62.70(4) 2_656 3_666 ?
O5 K2 V2 30.29(2) 1_455 1_455 ?
O5 K2 V2 100.53(3) 3_676 1_455 ?
O5 K2 V2 100.53(3) 3_666 1_455 ?
O5 K2 O5 98.07(3) 3_666 1_455 ?
O5 K2 O5 98.07(3) 3_676 1_455 ?
O5 K2 O5 158.57(5) 3_676 3_666 ?
O5 K2 O1 93.80(2) 3_676 1_565 ?
O5 K2 O1 93.80(2) 3_666 1_565 ?
O5 K2 O1 110.06(3) 1_455 1_565 ?
O5 K2 O4 75.56(3) 3_676 4_475 ?
O5 K2 O4 115.18(3) 3_666 2_656 ?
O5 K2 O4 51.84(2) 1_455 1_455 ?
O5 K2 O4 125.75(3) 3_666 4_475 ?
O5 K2 O4 55.35(3) 3_676 2_656 ?
O5 K2 O4 51.84(2) 1_455 4_475 ?
O5 K2 O4 125.75(3) 3_676 1_455 ?
O5 K2 O4 55.35(3) 3_666 3_666 ?
O5 K2 O4 75.56(3) 3_666 1_455 ?
O5 K2 O4 115.18(3) 3_676 3_666 ?
O5 K2 O3 60.04(3) 3_676 1_565 ?
O5 K2 O3 111.26(3) 3_676 4_565 ?
O5 K2 O3 144.60(3) 1_455 4_565 ?
O5 K2 O3 60.04(3) 3_666 4_565 ?
O5 K2 O3 144.60(3) 1_455 1_565 ?
O5 K2 O3 111.26(3) 3_666 1_565 ?
O1 K2 V2 79.76(3) 1_565 1_455 ?
O1 K2 O4 65.79(3) 1_565 1_455 ?
O1 K2 O4 65.79(3) 1_565 4_475 ?
O4 K2 V2 103.63(2) 2_656 1_455 ?
O4 K2 V2 29.840(17) 4_475 1_455 ?
O4 K2 V2 103.63(2) 3_666 1_455 ?
O4 K2 V2 29.840(17) 1_455 1_455 ?
O4 K2 O5 77.58(3) 3_666 1_455 ?
O4 K2 O5 77.58(3) 2_656 1_455 ?
O4 K2 O1 149.147(19) 2_656 1_565 ?
O4 K2 O1 149.147(19) 3_666 1_565 ?
O4 K2 O4 129.405(19) 2_656 1_455 ?
O4 K2 O4 50.20(4) 1_455 4_475 ?
O4 K2 O4 101.87(3) 2_656 4_475 ?
O4 K2 O4 129.405(19) 3_666 4_475 ?
O4 K2 O4 101.87(3) 3_666 1_455 ?
O4 K2 O4 60.77(4) 2_656 3_666 ?
O4 K2 O3 135.50(3) 2_656 4_565 ?
O4 K2 O3 105.64(3) 3_666 4_565 ?
O4 K2 O3 105.64(3) 2_656 1_565 ?
O4 K2 O3 135.50(3) 3_666 1_565 ?
O3 K2 V2 120.86(2) 4_565 1_455 ?
O3 K2 V2 120.86(2) 1_565 1_455 ?
O3 K2 O1 50.58(3) 4_565 1_565 ?
O3 K2 O1 50.58(3) 1_565 1_565 ?
O3 K2 O4 93.84(3) 1_565 4_475 ?
O3 K2 O4 116.05(3) 4_565 4_475 ?
O3 K2 O4 116.05(3) 1_565 1_455 ?
O3 K2 O4 93.84(3) 4_565 1_455 ?
O3 K2 O3 52.04(4) 4_565 1_565 ?
O6 K2 V2 168.75(4) . 1_455 ?
O6 K2 O5 79.28(2) . 3_676 ?
O6 K2 O5 79.28(2) . 3_666 ?
O6 K2 O5 138.46(4) . 1_455 ?
O6 K2 O1 111.48(5) . 1_565 ?
O6 K2 O4 154.35(2) . 1_455 ?
O6 K2 O4 66.86(4) . 2_656 ?
O6 K2 O4 66.86(4) . 3_666 ?
O6 K2 O4 154.35(2) . 4_475 ?
O6 K2 O3 68.95(4) . 4_565 ?
O6 K2 O3 68.95(4) . 1_565 ?
Pr1 O5 K3 94.58(4) 3_666 . ?
Pr1 O5 K2 98.43(3) 3_666 3_666 ?
Pr1 O5 K2 176.99(5) 3_666 1_655 ?
Pr1 O5 K2 98.43(3) 3_666 3_676 ?
V2 O5 Pr1 95.16(5) . 3_666 ?
V2 O5 K3 170.27(7) . . ?
V2 O5 K2 81.83(5) . 1_655 ?
V2 O5 K2 95.78(3) . 3_676 ?
V2 O5 K2 95.78(3) . 3_666 ?
K3 O5 K2 88.44(4) . 1_655 ?
K3 O5 K2 82.78(2) . 3_676 ?
K3 O5 K2 82.78(2) . 3_666 ?
K2 O5 K2 81.93(3) 3_676 1_655 ?
K2 O5 K2 158.57(5) 3_676 3_666 ?
K2 O5 K2 81.93(3) 3_666 1_655 ?
V1 O1 K1 175.07(9) . . ?
V1 O1 K3 95.68(3) . 3_666 ?
V1 O1 K3 93.78(6) . 1_444 ?
V1 O1 K3 95.68(3) . 3_656 ?
V1 O1 K2 79.77(6) . 1_545 ?
K1 O1 K3 81.28(4) . 1_444 ?
K1 O1 K3 85.90(3) . 3_666 ?
K1 O1 K3 85.90(3) . 3_656 ?
K1 O1 K2 105.17(5) . 1_545 ?
K3 O1 K3 107.87(3) 1_444 3_666 ?
K3 O1 K3 107.87(3) 1_444 3_656 ?
K3 O1 K3 141.55(6) 3_666 3_656 ?
K3 O1 K2 73.05(3) 3_666 1_545 ?
K3 O1 K2 173.55(5) 1_444 1_545 ?
K3 O1 K2 73.05(3) 3_656 1_545 ?
Pr1 O2 K1 88.86(4) 3_655 1_655 ?
Pr1 O2 K1 90.86(2) 3_655 3 ?
Pr1 O2 K1 90.86(2) 3_655 3_545 ?
Pr1 O2 K3 96.06(4) 3_655 1_444 ?
V1 O2 Pr1 167.46(7) . 3_655 ?
V1 O2 K1 78.60(5) . 1_655 ?
V1 O2 K1 89.68(2) . 3 ?
V1 O2 K1 89.68(2) . 3_545 ?
V1 O2 K3 96.48(5) . 1_444 ?
K1 O2 K1 92.44(3) 3 1_655 ?
K1 O2 K1 174.85(5) 3_545 3 ?
K1 O2 K1 92.44(3) 3_545 1_655 ?
K3 O2 K1 87.49(3) 1_444 3_545 ?
K3 O2 K1 175.08(5) 1_444 1_655 ?
K3 O2 K1 87.49(3) 1_444 3 ?
Pr1 O4 K1 92.45(3) . 1_665 ?
Pr1 O4 K3 94.52(3) . 3_766 ?
Pr1 O4 K2 91.26(3) . 3_666 ?
Pr1 O4 K2 165.60(4) . 1_655 ?
V2 O4 Pr1 114.75(5) . . ?
V2 O4 K1 90.79(4) . 1_665 ?
V2 O4 K3 150.67(5) . 3_766 ?
V2 O4 K2 93.56(4) . 3_666 ?
V2 O4 K2 76.04(3) . 1_655 ?
K1 O4 K2 172.51(4) 1_665 3_666 ?
K1 O4 K2 97.05(3) 1_665 1_655 ?
K3 O4 K1 85.97(3) 3_766 1_665 ?
K3 O4 K2 87.26(3) 3_766 3_666 ?
K3 O4 K2 75.46(2) 3_766 1_655 ?
K2 O4 K2 78.13(3) 3_666 1_655 ?
Pr1 O3 K1 97.24(3) . 3 ?
Pr1 O3 K1 89.13(3) . 1_655 ?
Pr1 O3 K3 94.00(3) . 3_666 ?
Pr1 O3 K2 98.83(3) . 1_545 ?
V1 O3 Pr1 164.91(6) . . ?
V1 O3 K1 77.98(4) . 1_655 ?
V1 O3 K1 91.30(4) . 3 ?
V1 O3 K3 100.21(4) . 3_666 ?
V1 O3 K2 80.04(4) . 1_545 ?
K1 O3 K1 93.06(3) 3 1_655 ?
K1 O3 K3 75.17(3) 3 3_666 ?
K1 O3 K2 115.33(3) 1_655 1_545 ?
K1 O3 K2 147.38(4) 3 1_545 ?
K3 O3 K1 168.10(4) 3_666 1_655 ?
K3 O3 K2 75.55(3) 3_666 1_545 ?
Pr1 O6 K2 101.11(5) 3_666 . ?
V2 O6 Pr1 98.42(7) . 3_666 ?
V2 O6 K2 160.47(9) . . ?

loop_
_geom_bond_atom_site_label_1
_geom_bond_atom_site_label_2
_geom_bond_distance
_geom_bond_site_symmetry_2
_geom_bond_publ_flag
Pr1 V2 3.2408(3) 3_666 ?
Pr1 V2 3.52145(14) . ?
Pr1 V2 3.52146(15) 1_545 ?
Pr1 K1 3.8980(2) 1_665 ?
Pr1 K1 3.8980(2) 1_655 ?
Pr1 O5 2.6078(13) 3_666 ?
Pr1 O2 2.4927(12) 3_655 ?
Pr1 O4 2.4409(10) . ?
Pr1 O4 2.4409(9) 4_565 ?
Pr1 O3 2.3487(9) 4_565 ?
Pr1 O3 2.3487(9) . ?
Pr1 O6 2.5305(16) 3_666 ?
V1 K1 3.2576(4) 1_655 ?
V1 K1 3.4131(2) 3_545 ?
V1 K1 3.4131(2) 3 ?
V1 K3 3.6910(3) 3_656 ?
V1 K3 3.6910(3) 3_666 ?
V1 K3 3.4031(4) 1_444 ?
V1 K2 3.3728(5) 1_545 ?
V1 O1 1.6693(13) . ?
V1 O2 1.7169(12) . ?
V1 O3 1.7224(9) 4 ?
V1 O3 1.7224(9) . ?
V2 K1 3.4206(4) 1_665 ?
V2 K2 3.6040(3) 3_676 ?
V2 K2 3.3436(5) 1_655 ?
V2 K2 3.6040(3) 3_666 ?
V2 O5 1.7038(12) . ?
V2 O4 1.7144(10) 4_575 ?
V2 O4 1.7143(10) . ?
V2 O6 1.6878(15) . ?
K1 O1 2.6447(14) . ?
K1 O2 3.1286(13) 1_455 ?
K1 O2 2.95939(8) 3 ?
K1 O2 2.95940(8) 3_545 ?
K1 O4 2.9365(11) 4_465 ?
K1 O4 2.9365(11) 1_445 ?
K1 O3 2.9077(11) 2_545 ?
K1 O3 2.9077(11) 3 ?
K1 O3 3.1470(12) 4_455 ?
K1 O3 3.1470(12) 1_455 ?
K3 O5 2.7203(12) . ?
K3 O1 3.1310(5) 3_656 ?
K3 O1 3.1310(5) 3_666 ?
K3 O1 2.8575(17) 1_666 ?
K3 O2 2.7509(14) 1_666 ?
K3 O4 2.8582(10) 3_766 ?
K3 O4 2.8582(10) 2_756 ?
K3 O3 2.9734(12) 2_656 ?
K3 O3 2.9734(12) 3_666 ?
K2 O5 3.0089(3) 3_676 ?
K2 O5 3.1293(14) 1_455 ?
K2 O5 3.0089(2) 3_666 ?
K2 O1 3.2422(17) 1_565 ?
K2 O4 3.3140(10) 1_455 ?
K2 O4 3.0655(11) 2_656 ?
K2 O4 3.0654(11) 3_666 ?
K2 O4 3.3140(10) 4_475 ?
K2 O3 3.2129(11) 1_565 ?
K2 O3 3.2129(11) 4_565 ?
K2 O6 2.5977(15) . ?

loop_
_geom_torsion_atom_site_label_1
_geom_torsion_atom_site_label_2
_geom_torsion_atom_site_label_3
_geom_torsion_atom_site_label_4
_geom_torsion
_geom_torsion_site_symmetry_1
_geom_torsion_site_symmetry_2
_geom_torsion_site_symmetry_3
_geom_torsion_site_symmetry_4
_geom_torsion_publ_flag
Pr1 V2 O5 Pr1 -75.94(3) . . . 3_666 ?
Pr1 V2 O5 Pr1 75.94(3) 1_565 . . 3_666 ?
Pr1 V2 O5 K2 104.06(3) . . . 1_655 ?
Pr1 V2 O5 K2 174.975(12) 1_565 . . 3_666 ?
Pr1 V2 O5 K2 23.10(6) . . . 3_666 ?
Pr1 V2 O5 K2 -99.04(3) 3_666 . . 3_676 ?
Pr1 V2 O5 K2 180.000(0) 3_666 . . 1_655 ?
Pr1 V2 O5 K2 -174.975(12) . . . 3_676 ?
Pr1 V2 O5 K2 -104.06(3) 1_565 . . 1_655 ?
Pr1 V2 O5 K2 -23.10(6) 1_565 . . 3_676 ?
Pr1 V2 O5 K2 99.04(3) 3_666 . . 3_666 ?
Pr1 V2 O4 Pr1 52.66(6) 3_666 . . . ?
Pr1 V2 O4 Pr1 -83.57(5) 1_565 . . . ?
Pr1 V2 O4 K1 145.723(19) 3_666 . . 1_665 ?
Pr1 V2 O4 K1 93.06(5) . . . 1_665 ?
Pr1 V2 O4 K1 9.49(4) 1_565 . . 1_665 ?
Pr1 V2 O4 K3 176.22(15) . . . 3_766 ?
Pr1 V2 O4 K3 92.66(11) 1_565 . . 3_766 ?
Pr1 V2 O4 K3 -131.12(9) 3_666 . . 3_766 ?
Pr1 V2 O4 K2 106.56(3) 1_565 . . 1_655 ?
Pr1 V2 O4 K2 -40.38(4) 3_666 . . 3_666 ?
Pr1 V2 O4 K2 -169.87(5) . . . 1_655 ?
Pr1 V2 O4 K2 -176.605(13) 1_565 . . 3_666 ?
Pr1 V2 O4 K2 -117.21(2) 3_666 . . 1_655 ?
Pr1 V2 O4 K2 -93.04(5) . . . 3_666 ?
Pr1 V2 O6 Pr1 -117.448(17) 1_565 . . 3_666 ?
Pr1 V2 O6 Pr1 117.448(17) . . . 3_666 ?
Pr1 V2 O6 K2 180.000(1) 3_666 . . . ?
Pr1 V2 O6 K2 62.552(17) 1_565 . . . ?
Pr1 V2 O6 K2 -62.552(17) . . . . ?
K1 V1 O1 K3 47.42(4) 3_545 . . 3_656 ?
K1 V1 O1 K3 -169.38(3) 3_545 . . 3_666 ?
K1 V1 O1 K3 60.977(10) 3 . . 1_444 ?
K1 V1 O1 K3 169.38(3) 3 . . 3_656 ?
K1 V1 O1 K3 -47.42(4) 3 . . 3_666 ?
K1 V1 O1 K3 -60.977(10) 3_545 . . 1_444 ?
K1 V1 O1 K2 -119.023(10) 3 . . 1_545 ?
K1 V1 O1 K2 119.023(10) 3_545 . . 1_545 ?
K1 V1 O2 Pr1 92.56(3) 3 . . 3_655 ?
K1 V1 O2 Pr1 -92.56(3) 3_545 . . 3_655 ?
K1 V1 O2 Pr1 0.000(0) 1_655 . . 3_655 ?
K1 V1 O2 K1 -92.56(3) 3_545 . . 1_655 ?
K1 V1 O2 K1 92.56(3) 3 . . 1_655 ?
K1 V1 O2 K1 -174.88(5) 3 . . 3_545 ?
K1 V1 O2 K1 174.88(5) 3_545 . . 3 ?
K1 V1 O2 K1 92.56(3) 1_655 . . 3_545 ?
K1 V1 O2 K1 -92.56(3) 1_655 . . 3 ?
K1 V1 O2 K3 180.0 1_655 . . 1_444 ?
K1 V1 O2 K3 -87.44(3) 3 . . 1_444 ?
K1 V1 O2 K3 87.44(3) 3_545 . . 1_444 ?
K1 V1 O3 Pr1 -31.8(2) 1_655 . . . ?
K1 V1 O3 Pr1 -29.8(3) 3_545 . . . ?
K1 V1 O3 Pr1 -124.6(2) 3 . . . ?
K1 V1 O3 K1 92.85(3) 1_655 . . 3 ?
K1 V1 O3 K1 -92.85(3) 3 . . 1_655 ?
K1 V1 O3 K1 2.00(8) 3_545 . . 1_655 ?
K1 V1 O3 K1 94.85(7) 3_545 . . 3 ?
K1 V1 O3 K3 168.01(4) 1_655 . . 3_666 ?
K1 V1 O3 K3 75.16(3) 3 . . 3_666 ?
K1 V1 O3 K3 170.01(5) 3_545 . . 3_666 ?
K1 V1 O3 K2 148.36(4) 3 . . 1_545 ?
K1 V1 O3 K2 -116.78(7) 3_545 . . 1_545 ?
K1 V1 O3 K2 -118.79(2) 1_655 . . 1_545 ?
K1 V2 O5 Pr1 180.000(0) 1_665 . . 3_666 ?
K1 V2 O5 K2 -80.96(3) 1_665 . . 3_666 ?
K1 V2 O5 K2 80.96(3) 1_665 . . 3_676 ?
K1 V2 O5 K2 0.000(0) 1_665 . . 1_655 ?
K1 V2 O4 Pr1 -93.06(5) 1_665 . . . ?
K1 V2 O4 K3 83.16(10) 1_665 . . 3_766 ?
K1 V2 O4 K2 97.07(2) 1_665 . . 1_655 ?
K1 V2 O4 K2 173.90(4) 1_665 . . 3_666 ?
K1 V2 O6 Pr1 180.0 1_665 . . 3_666 ?
K1 V2 O6 K2 0.000(0) 1_665 . . . ?
K3 V1 O1 K3 108.40(3) 1_444 . . 3_656 ?
K3 V1 O1 K3 -108.40(3) 3_656 . . 1_444 ?
K3 V1 O1 K3 143.20(7) 3_656 . . 3_666 ?
K3 V1 O1 K3 -143.20(7) 3_666 . . 3_656 ?
K3 V1 O1 K3 -108.40(3) 1_444 . . 3_666 ?
K3 V1 O1 K3 108.40(3) 3_666 . . 1_444 ?
K3 V1 O1 K2 71.60(3) 3_656 . . 1_545 ?
K3 V1 O1 K2 180.0 1_444 . . 1_545 ?
K3 V1 O1 K2 -71.60(3) 3_666 . . 1_545 ?
K3 V1 O2 Pr1 180.0 1_444 . . 3_655 ?
K3 V1 O2 Pr1 -117.11(2) 3_656 . . 3_655 ?
K3 V1 O2 Pr1 117.11(2) 3_666 . . 3_655 ?
K3 V1 O2 K1 24.55(5) 3_666 . . 3 ?
K3 V1 O2 K1 -117.11(2) 3_656 . . 1_655 ?
K3 V1 O2 K1 87.44(3) 1_444 . . 3 ?
K3 V1 O2 K1 -24.55(5) 3_656 . . 3_545 ?
K3 V1 O2 K1 180.0 1_444 . . 1_655 ?
K3 V1 O2 K1 -150.332(13) 3_666 . . 3_545 ?
K3 V1 O2 K1 150.332(13) 3_656 . . 3 ?
K3 V1 O2 K1 -87.44(3) 1_444 . . 3_545 ?
K3 V1 O2 K1 117.11(2) 3_666 . . 1_655 ?
K3 V1 O2 K3 62.89(2) 3_656 . . 1_444 ?
K3 V1 O2 K3 -62.89(2) 3_666 . . 1_444 ?
K3 V1 O3 Pr1 160.2(3) 3_666 . . . ?
K3 V1 O3 Pr1 85.0(2) 3_656 . . . ?
K3 V1 O3 Pr1 -150.1(2) 1_444 . . . ?
K3 V1 O3 K1 -118.34(3) 1_444 . . 1_655 ?
K3 V1 O3 K1 -25.48(5) 1_444 . . 3 ?
K3 V1 O3 K1 -168.01(4) 3_666 . . 1_655 ?
K3 V1 O3 K1 116.78(4) 3_656 . . 1_655 ?
K3 V1 O3 K1 -75.16(3) 3_666 . . 3 ?
K3 V1 O3 K1 -150.37(2) 3_656 . . 3 ?
K3 V1 O3 K3 49.68(5) 1_444 . . 3_666 ?
K3 V1 O3 K3 -75.21(5) 3_656 . . 3_666 ?
K3 V1 O3 K2 -2.01(5) 3_656 . . 1_545 ?
K3 V1 O3 K2 122.88(3) 1_444 . . 1_545 ?
K3 V1 O3 K2 73.20(3) 3_666 . . 1_545 ?
K2 V1 O1 K3 71.60(3) 1_545 . . 3_666 ?
K2 V1 O1 K3 -71.60(3) 1_545 . . 3_656 ?
K2 V1 O1 K3 180.0 1_545 . . 1_444 ?
K2 V1 O3 Pr1 87.0(2) 1_545 . . . ?
K2 V1 O3 K1 -148.36(4) 1_545 . . 3 ?
K2 V1 O3 K1 118.79(2) 1_545 . . 1_655 ?
K2 V1 O3 K3 -73.20(3) 1_545 . . 3_666 ?
K2 V2 O5 Pr1 180.0 1_655 . . 3_666 ?
K2 V2 O5 Pr1 -99.04(3) 3_666 . . 3_666 ?
K2 V2 O5 Pr1 99.04(3) 3_676 . . 3_666 ?
K2 V2 O5 K2 -161.92(6) 3_676 . . 3_666 ?
K2 V2 O5 K2 80.96(3) 1_655 . . 3_676 ?
K2 V2 O5 K2 80.96(3) 3_666 . . 1_655 ?
K2 V2 O5 K2 161.92(6) 3_666 . . 3_676 ?
K2 V2 O5 K2 -80.96(3) 1_655 . . 3_666 ?
K2 V2 O5 K2 -80.96(3) 3_676 . . 1_655 ?
K2 V2 O4 Pr1 172.941(18) 3_676 . . . ?
K2 V2 O4 Pr1 169.87(5) 1_655 . . . ?
K2 V2 O4 Pr1 93.04(5) 3_666 . . . ?
K2 V2 O4 K1 -94.00(6) 3_676 . . 1_665 ?
K2 V2 O4 K1 -97.07(2) 1_655 . . 1_665 ?
K2 V2 O4 K1 -173.90(4) 3_666 . . 1_665 ?
K2 V2 O4 K3 -10.84(16) 3_676 . . 3_766 ?
K2 V2 O4 K3 -90.74(11) 3_666 . . 3_766 ?
K2 V2 O4 K3 -13.91(10) 1_655 . . 3_766 ?
K2 V2 O4 K2 76.83(2) 1_655 . . 3_666 ?
K2 V2 O4 K2 -76.83(2) 3_666 . . 1_655 ?
K2 V2 O4 K2 3.07(6) 3_676 . . 1_655 ?
K2 V2 O4 K2 79.90(6) 3_676 . . 3_666 ?
K2 V2 O6 Pr1 58.159(15) 3_666 . . 3_666 ?
K2 V2 O6 Pr1 -58.159(15) 3_676 . . 3_666 ?
K2 V2 O6 K2 121.841(15) 3_676 . . . ?
K2 V2 O6 K2 -121.841(15) 3_666 . . . ?
O5 V2 O4 Pr1 111.93(6) . . . . ?
O5 V2 O4 K1 -155.01(5) . . . 1_665 ?
O5 V2 O4 K3 -71.85(12) . . . 3_766 ?
O5 V2 O4 K2 -57.94(5) . . . 1_655 ?
O5 V2 O4 K2 18.89(5) . . . 3_666 ?
O5 V2 O6 Pr1 0.0 . . . 3_666 ?
O5 V2 O6 K2 180.000(0) . . . . ?
O1 V1 O2 Pr1 180.000(0) . . . 3_655 ?
O1 V1 O2 K1 -87.44(3) . . . 3_545 ?
O1 V1 O2 K1 87.44(3) . . . 3 ?
O1 V1 O2 K1 180.0 . . . 1_655 ?
O1 V1 O2 K3 0.0 . . . 1_444 ?
O1 V1 O3 Pr1 147.6(2) . . . . ?
O1 V1 O3 K1 -87.73(6) . . . 3 ?
O1 V1 O3 K1 179.41(5) . . . 1_655 ?
O1 V1 O3 K3 -12.57(6) . . . 3_666 ?
O1 V1 O3 K2 60.63(6) . . . 1_545 ?
O2 V1 O1 K3 -108.40(3) . . . 3_666 ?
O2 V1 O1 K3 0.0 . . . 1_444 ?
O2 V1 O1 K3 108.40(3) . . . 3_656 ?
O2 V1 O1 K2 180.0 . . . 1_545 ?
O2 V1 O3 Pr1 -91.7(2) . . . . ?
O2 V1 O3 K1 32.97(5) . . . 3 ?
O2 V1 O3 K1 -59.89(5) . . . 1_655 ?
O2 V1 O3 K3 108.13(5) . . . 3_666 ?
O2 V1 O3 K2 -178.67(4) . . . 1_545 ?
O4 V2 O5 Pr1 118.37(4) 4_575 . . 3_666 ?
O4 V2 O5 Pr1 -118.37(4) . . . 3_666 ?
O4 V2 O5 K2 -142.59(4) 4_575 . . 3_666 ?
O4 V2 O5 K2 -61.63(4) 4_575 . . 1_655 ?
O4 V2 O5 K2 61.63(4) . . . 1_655 ?
O4 V2 O5 K2 -19.33(6) . . . 3_666 ?
O4 V2 O5 K2 142.59(4) . . . 3_676 ?
O4 V2 O5 K2 19.33(6) 4_575 . . 3_676 ?
O4 V2 O4 Pr1 -124.18(4) 4_575 . . . ?
O4 V2 O4 K1 -31.12(7) 4_575 . . 1_665 ?
O4 V2 O4 K3 52.04(15) 4_575 . . 3_766 ?
O4 V2 O4 K2 65.95(6) 4_575 . . 1_655 ?
O4 V2 O4 K2 142.78(4) 4_575 . . 3_666 ?
O4 V2 O6 Pr1 119.19(4) . . . 3_666 ?
O4 V2 O6 Pr1 -119.19(4) 4_575 . . 3_666 ?
O4 V2 O6 K2 60.81(4) 4_575 . . . ?
O4 V2 O6 K2 -60.81(4) . . . . ?
O3 V1 O1 K3 -11.80(6) 4 . . 3_656 ?
O3 V1 O1 K3 11.80(6) . . . 3_666 ?
O3 V1 O1 K3 120.20(4) . . . 1_444 ?
O3 V1 O1 K3 -131.41(4) . . . 3_656 ?
O3 V1 O1 K3 -120.20(4) 4 . . 1_444 ?
O3 V1 O1 K3 131.40(4) 4 . . 3_666 ?
O3 V1 O1 K2 59.80(4) 4 . . 1_545 ?
O3 V1 O1 K2 -59.80(4) . . . 1_545 ?
O3 V1 O2 Pr1 -60.25(4) 4 . . 3_655 ?
O3 V1 O2 Pr1 60.25(4) . . . 3_655 ?
O3 V1 O2 K1 32.31(6) 4 . . 3_545 ?
O3 V1 O2 K1 -60.25(4) 4 . . 1_655 ?
O3 V1 O2 K1 152.81(4) . . . 3_545 ?
O3 V1 O2 K1 -152.81(4) 4 . . 3 ?
O3 V1 O2 K1 -32.31(6) . . . 3 ?
O3 V1 O2 K1 60.25(4) . . . 1_655 ?
O3 V1 O2 K3 119.75(4) 4 . . 1_444 ?
O3 V1 O2 K3 -119.75(4) . . . 1_444 ?
O3 V1 O3 Pr1 28.6(3) 4 . . . ?
O3 V1 O3 K1 60.44(6) 4 . . 1_655 ?
O3 V1 O3 K1 153.29(4) 4 . . 3 ?
O3 V1 O3 K3 -131.55(4) 4 . . 3_666 ?
O3 V1 O3 K2 -58.35(6) 4 . . 1_545 ?
O6 V2 O5 Pr1 0.0 . . . 3_666 ?
O6 V2 O5 K2 180.0 . . . 1_655 ?
O6 V2 O5 K2 -99.04(3) . . . 3_676 ?
O6 V2 O5 K2 99.04(3) . . . 3_666 ?
O6 V2 O4 Pr1 -2.62(8) . . . . ?
O6 V2 O4 K1 90.44(6) . . . 1_665 ?
O6 V2 O4 K3 173.60(11) . . . 3_766 ?
O6 V2 O4 K2 -172.49(5) . . . 1_655 ?
O6 V2 O4 K2 -95.66(6) . . . 3_666 ?
